data_7128832
loop_
_publ_author_name
'Sarkar, Souvik'
'Sahoo, Tapan'
'Sen, Chiranjit'
'Ghosh, Subhash Chandra'

_publ_section_title
;
 Copper(II) mediated <i>ortho</i> C-H alkoxylation of aromatic amines
 using organic peroxides: efficient synthesis of hindered ethers.
;
_journal_issue 71
_journal_name_full 'Chemical communications (Cambridge, England)'
_journal_page_first 8949
_journal_page_last 8952
_journal_paper_doi 10.1039/d1cc01803e
_journal_volume 57
_journal_year 2021
_chemical_formula_sum 'C18 H20 N2 O3'
_chemical_formula_weight 312.36
_chemical_name_common ORGANIC
_space_group_crystal_system monoclinic
_space_group_IT_number 14
_space_group_name_Hall '-P 2yn'
_space_group_name_H-M_alt 'P 1 21/n 1'
_atom_sites_solution_hydrogens mixed
_audit_update_record
;
2020-09-29 deposited with the CCDC.	2021-08-09 downloaded from the CCDC.
;
_cell_angle_alpha 90
_cell_angle_beta 97.678(3)
_cell_angle_gamma 90
_cell_formula_units_Z 4
_cell_length_a 7.0141(7)
_cell_length_b 11.0390(11)
_cell_length_c 22.180(2)
_cell_measurement_reflns_used 2707
_cell_measurement_temperature 301.(2)
_cell_measurement_theta_max 28.6409
_cell_measurement_theta_min 2.6151
_cell_volume 1702.0(3)
_computing_cell_refinement 'Bruker SAINT'
_computing_data_collection 'Bruker APEX2'
_computing_data_reduction 'Bruker SAINT'
_computing_molecular_graphics 'Bruker SHELXTL'
_computing_publication_material 'Bruker SHELXTL'
_computing_structure_refinement 'SHELXL-2014 (Sheldrick 2014)'
_computing_structure_solution 'SHELXS-97 (Sheldrick 2008)'
_diffrn_ambient_temperature 301.(2)
_diffrn_detector_area_resol_mean 7.3910
_diffrn_measured_fraction_theta_full 0.993
_diffrn_measured_fraction_theta_max 0.993
_diffrn_measurement_device_type 'Bruker D8 Quest'
_diffrn_measurement_method '\f and \w scans'
_diffrn_radiation_type MoK\a
_diffrn_radiation_wavelength 0.71073
_diffrn_reflns_av_R_equivalents 0.0565
_diffrn_reflns_av_unetI/netI 0.0565
_diffrn_reflns_limit_h_max 10
_diffrn_reflns_limit_h_min -10
_diffrn_reflns_limit_k_max 16
_diffrn_reflns_limit_k_min -16
_diffrn_reflns_limit_l_max 32
_diffrn_reflns_limit_l_min -32
_diffrn_reflns_number 25369
_diffrn_reflns_theta_full 31.50
_diffrn_reflns_theta_max 31.50
_diffrn_reflns_theta_min 2.62
_diffrn_source 'MICRO FOCUS TUBE'
_exptl_absorpt_coefficient_mu 0.084
_exptl_absorpt_correction_T_max 0.9920
_exptl_absorpt_correction_T_min 0.9590
_exptl_absorpt_correction_type multi-scan
_exptl_absorpt_process_details SADABS
_exptl_crystal_colour colourless
_exptl_crystal_density_diffrn 1.219
_exptl_crystal_density_method 'not measured'
_exptl_crystal_description BLOCK
_exptl_crystal_F_000 664
_exptl_crystal_size_max 0.510
_exptl_crystal_size_mid 0.107
_exptl_crystal_size_min 0.095
_refine_diff_density_max 0.252
_refine_diff_density_min -0.204
_refine_ls_extinction_method none
_refine_ls_goodness_of_fit_ref 0.966
_refine_ls_hydrogen_treatment mixed
_refine_ls_matrix_type full
_refine_ls_number_parameters 216
_refine_ls_number_reflns 5626
_refine_ls_number_restraints 0
_refine_ls_restrained_S_all 0.966
_refine_ls_R_factor_all 0.1973
_refine_ls_R_factor_gt 0.0866
_refine_ls_shift/su_max 0.000
_refine_ls_shift/su_mean 0.000
_refine_ls_structure_factor_coef Fsqd
_refine_ls_weighting_details 'w=1/[\s^2^(Fo^2^)+(0.1854P)^2^] where P=(Fo^2^+2Fc^2^)/3'
_refine_ls_weighting_scheme calc
_refine_ls_wR_factor_gt 0.2518
_refine_ls_wR_factor_ref 0.3669
_reflns_number_gt 1821
_reflns_number_total 5626
_reflns_threshold_expression 'I > 2\s(I)'
_cod_data_source_file d1cc01803e2.cif
_cod_data_source_block SGSS326X
_cod_depositor_comments
;
The following automatic conversions were performed:

data item '_exptl_absorpt_correction_type' value 'MULTI SCAN' was
changed to 'multi-scan' in accordance with the
/home/data/users/saulius/crontab/automatic-downloads/rss-feeds/RSC/lib/dictionaries/cif_core.dic
dictionary named 'cif_core.dic' version 2.4.2 last updated on
2011-04-26.

Automatic conversion script
Id: cif_fix_values 7556 2019-12-06 15:28:31Z antanas 

 Adding full bibliography for 7128832.cif.
;
_cod_database_code 7128832

loop_
_space_group_symop_operation_xyz
'x, y, z'
'-x+1/2, y+1/2, -z+1/2'
'-x, -y, -z'
'x-1/2, -y-1/2, z-1/2'

loop_
_atom_site_type_symbol
_atom_site_label
_atom_site_fract_x
_atom_site_fract_y
_atom_site_fract_z
_atom_site_U_iso_or_equiv
_atom_site_adp_type
_atom_site_calc_flag
_atom_site_refinement_flags_adp
_atom_site_refinement_flags_occupancy
_atom_site_refinement_flags_posn
_atom_site_occupancy
_atom_site_disorder_assembly
_atom_site_disorder_group
O O1 0.3581(4) 0.1077(3) 0.56185(10) 0.1216(9) Uani d . . . 1 . .
O O2 -0.1863(4) 0.1896(3) 0.24555(12) 0.1294(10) Uani d . . . 1 . .
O O3 0.4605(3) 0.27430(17) 0.36500(9) 0.0876(6) Uani d . . . 1 . .
N N1 0.7915(3) 0.2390(2) 0.53097(12) 0.0942(8) Uani d . . . 1 . .
N N2 0.4569(4) 0.1727(2) 0.47362(11) 0.0842(7) Uani d . . . 1 . .
C C1 0.9624(5) 0.2741(4) 0.55961(18) 0.1116(11) Uani d . . . 1 . .
H H1 1.0517 0.304946 0.536219 0.134 Uiso calc U . R 1 . .
C C2 1.0137(5) 0.2674(3) 0.62103(19) 0.1131(11) Uani d . . . 1 . .
H H2 1.135614 0.291774 0.638504 0.136 Uiso calc U . R 1 . .
C C3 0.8866(6) 0.2254(4) 0.65581(18) 0.1161(12) Uani d . . . 1 . .
H H3 0.917307 0.222224 0.697889 0.139 Uiso calc U . R 1 . .
C C4 0.7087(5) 0.1869(3) 0.62812(15) 0.1042(10) Uani d . . . 1 . .
H H4 0.617721 0.156552 0.651039 0.125 Uiso calc U . R 1 . .
C C5 0.6698(5) 0.1947(3) 0.56596(14) 0.0861(8) Uani d . . . 1 . .
C C6 0.4798(5) 0.1531(3) 0.53421(14) 0.0860(8) Uani d . . . 1 . .
C C7 0.2927(4) 0.1579(2) 0.43088(12) 0.0772(7) Uani d . . . 1 . .
C C8 0.1341(4) 0.0908(3) 0.44122(13) 0.0880(9) Uani d . . . 1 . .
H H8 0.131949 0.052264 0.478409 0.106 Uiso calc U . R 1 . .
C C9 -0.0223(4) 0.0810(3) 0.39583(13) 0.0881(9) Uani d . . . 1 . .
H H9 -0.129877 0.037178 0.403292 0.106 Uiso calc U . R 1 . .
C C10 -0.0204(4) 0.1354(3) 0.33987(13) 0.0808(8) Uani d . . . 1 . .
C C11 0.1412(4) 0.2017(2) 0.32994(13) 0.0813(8) Uani d . . . 1 . .
H H11 0.144972 0.238037 0.292289 0.098 Uiso calc U . R 1 . .
C C12 0.2953(4) 0.2145(2) 0.37467(12) 0.0753(7) Uani d . . . 1 . .
C C13 -0.1844(4) 0.1263(3) 0.29048(15) 0.0941(9) Uani d . . . 1 . .
C C14 -0.3423(4) 0.0398(4) 0.29563(16) 0.1104(11) Uani d . . . 1 . .
H H14A -0.444156 0.052935 0.262844 0.166 Uiso calc U . R 1 . .
H H14B -0.390265 0.051793 0.33375 0.166 Uiso calc U . R 1 . .
H H14C -0.294995 -0.041521 0.293647 0.166 Uiso calc U . R 1 . .
C C15 0.4649(5) 0.4074(3) 0.36728(15) 0.1030(11) Uani d . . . 1 . .
C C16 0.3698(10) 0.4504(4) 0.4198(2) 0.173(2) Uani d . . . 1 . .
H H16A 0.342732 0.535384 0.415407 0.26 Uiso calc U . R 1 . .
H H16B 0.45388 0.436592 0.457043 0.26 Uiso calc U . R 1 . .
H H16C 0.251895 0.406731 0.420804 0.26 Uiso calc U . R 1 . .
C C17 0.6768(7) 0.4329(5) 0.3768(3) 0.194(3) Uani d . . . 1 . .
H H17A 0.735504 0.396867 0.344431 0.29 Uiso calc U . R 1 . .
H H17B 0.732908 0.399398 0.414984 0.29 Uiso calc U . R 1 . .
H H17C 0.697476 0.5189 0.376952 0.29 Uiso calc U . R 1 . .
C C18 0.3663(7) 0.4595(4) 0.30924(19) 0.1449(16) Uani d . . . 1 . .
H H18A 0.416143 0.422433 0.275456 0.217 Uiso calc U . R 1 . .
H H18B 0.388685 0.545277 0.308698 0.217 Uiso calc U . R 1 . .
H H18C 0.230549 0.444385 0.306255 0.217 Uiso calc U . R 1 . .
H H1C 0.560(4) 0.208(3) 0.4537(12) 0.085(8) Uiso d . . . 1 . .

loop_
_atom_site_aniso_label
_atom_site_aniso_U_11
_atom_site_aniso_U_22
_atom_site_aniso_U_33
_atom_site_aniso_U_12
_atom_site_aniso_U_13
_atom_site_aniso_U_23
O1 0.1048(17) 0.161(2) 0.0914(16) -0.0317(15) -0.0150(13) 0.0229(15)
O2 0.122(2) 0.158(2) 0.0958(17) -0.0173(15) -0.0318(14) 0.0165(16)
O3 0.0890(14) 0.0862(13) 0.0864(13) -0.0133(10) 0.0074(10) -0.0053(9)
N1 0.0763(15) 0.1032(18) 0.0982(18) -0.0086(13) -0.0068(14) -0.0069(14)
N2 0.0765(15) 0.0927(16) 0.0786(16) -0.0110(12) -0.0070(12) 0.0034(12)
C1 0.084(2) 0.134(3) 0.111(3) -0.0141(18) -0.0100(19) -0.006(2)
C2 0.093(2) 0.118(3) 0.117(3) -0.0132(19) -0.027(2) 0.000(2)
C3 0.124(3) 0.115(3) 0.096(2) -0.018(2) -0.034(2) 0.0129(19)
C4 0.108(2) 0.109(2) 0.087(2) -0.0143(18) -0.0158(18) 0.0111(17)
C5 0.0848(19) 0.0754(18) 0.090(2) 0.0008(14) -0.0161(15) 0.0018(14)
C6 0.084(2) 0.0871(19) 0.082(2) -0.0052(14) -0.0079(15) 0.0074(15)
C7 0.0763(17) 0.0773(17) 0.0743(17) -0.0036(13) -0.0038(13) -0.0036(13)
C8 0.0862(19) 0.096(2) 0.0777(18) -0.0115(15) -0.0060(14) 0.0058(14)
C9 0.0817(18) 0.096(2) 0.0828(19) -0.0113(15) -0.0026(14) -0.0006(16)
C10 0.0805(18) 0.0802(17) 0.0779(18) 0.0002(13) -0.0033(14) -0.0099(14)
C11 0.0896(19) 0.0810(18) 0.0703(16) -0.0011(14) 0.0000(14) -0.0060(13)
C12 0.0776(17) 0.0733(16) 0.0732(17) -0.0014(13) 0.0036(13) -0.0077(13)
C13 0.094(2) 0.102(2) 0.080(2) 0.0077(16) -0.0120(16) -0.0126(16)
C14 0.084(2) 0.130(3) 0.110(2) -0.0122(18) -0.0159(17) -0.018(2)
C15 0.129(3) 0.079(2) 0.096(2) -0.0197(17) -0.0039(19) 0.0028(16)
C16 0.309(7) 0.086(3) 0.131(3) -0.009(3) 0.055(4) -0.029(2)
C17 0.144(4) 0.135(4) 0.289(7) -0.065(3) -0.020(4) 0.039(4)
C18 0.211(4) 0.106(3) 0.107(3) -0.013(3) -0.019(3) 0.015(2)

loop_
_atom_type_symbol
_atom_type_description
_atom_type_scat_dispersion_real
_atom_type_scat_dispersion_imag
_atom_type_scat_source
C C 0.0033 0.0016 'International Tables Vol C Tables 4.2.6.8 and 6.1.1.4'
H H 0.0000 0.0000 'International Tables Vol C Tables 4.2.6.8 and 6.1.1.4'
N N 0.0061 0.0033 'International Tables Vol C Tables 4.2.6.8 and 6.1.1.4'
O O 0.0106 0.0060 'International Tables Vol C Tables 4.2.6.8 and 6.1.1.4'

loop_
_geom_angle_atom_site_label_1
_geom_angle_atom_site_label_2
_geom_angle_atom_site_label_3
_geom_angle_site_symmetry_1
_geom_angle_site_symmetry_3
_geom_angle
_geom_angle_publ_flag
C12 O3 C15 . . 119.2(2) ?
C5 N1 C1 . . 115.9(3) ?
C6 N2 C7 . . 129.3(3) ?
C6 N2 H1C . . 121.2(16) ?
C7 N2 H1C . . 109.3(16) ?
N1 C1 C2 . . 124.0(4) ?
N1 C1 H1 . . 118.0 ?
C2 C1 H1 . . 118.0 ?
C3 C2 C1 . . 119.2(3) ?
C3 C2 H2 . . 120.4 ?
C1 C2 H2 . . 120.4 ?
C2 C3 C4 . . 118.8(3) ?
C2 C3 H3 . . 120.6 ?
C4 C3 H3 . . 120.6 ?
C5 C4 C3 . . 118.3(3) ?
C5 C4 H4 . . 120.8 ?
C3 C4 H4 . . 120.8 ?
N1 C5 C4 . . 123.8(3) ?
N1 C5 C6 . . 116.2(3) ?
C4 C5 C6 . . 120.0(3) ?
O1 C6 N2 . . 124.5(3) ?
O1 C6 C5 . . 121.9(3) ?
N2 C6 C5 . . 113.6(3) ?
C8 C7 C12 . . 119.7(2) ?
C8 C7 N2 . . 123.9(3) ?
C12 C7 N2 . . 116.4(2) ?
C7 C8 C9 . . 119.8(3) ?
C7 C8 H8 . . 120.1 ?
C9 C8 H8 . . 120.1 ?
C10 C9 C8 . . 121.1(3) ?
C10 C9 H9 . . 119.5 ?
C8 C9 H9 . . 119.5 ?
C9 C10 C11 . . 118.5(3) ?
C9 C10 C13 . . 122.4(3) ?
C11 C10 C13 . . 119.2(3) ?
C12 C11 C10 . . 121.3(3) ?
C12 C11 H11 . . 119.4 ?
C10 C11 H11 . . 119.4 ?
C11 C12 O3 . . 122.3(3) ?
C11 C12 C7 . . 119.7(3) ?
O3 C12 C7 . . 117.8(2) ?
O2 C13 C14 . . 120.6(3) ?
O2 C13 C10 . . 119.3(3) ?
C14 C13 C10 . . 120.2(3) ?
C13 C14 H14A . . 109.5 ?
C13 C14 H14B . . 109.5 ?
H14A C14 H14B . . 109.5 ?
C13 C14 H14C . . 109.5 ?
H14A C14 H14C . . 109.5 ?
H14B C14 H14C . . 109.5 ?
O3 C15 C18 . . 110.5(3) ?
O3 C15 C16 . . 109.5(3) ?
C18 C15 C16 . . 110.3(4) ?
O3 C15 C17 . . 102.0(3) ?
C18 C15 C17 . . 112.6(4) ?
C16 C15 C17 . . 111.6(4) ?
C15 C16 H16A . . 109.5 ?
C15 C16 H16B . . 109.5 ?
H16A C16 H16B . . 109.5 ?
C15 C16 H16C . . 109.5 ?
H16A C16 H16C . . 109.5 ?
H16B C16 H16C . . 109.5 ?
C15 C17 H17A . . 109.5 ?
C15 C17 H17B . . 109.5 ?
H17A C17 H17B . . 109.5 ?
C15 C17 H17C . . 109.5 ?
H17A C17 H17C . . 109.5 ?
H17B C17 H17C . . 109.5 ?
C15 C18 H18A . . 109.5 ?
C15 C18 H18B . . 109.5 ?
H18A C18 H18B . . 109.5 ?
C15 C18 H18C . . 109.5 ?
H18A C18 H18C . . 109.5 ?
H18B C18 H18C . . 109.5 ?

loop_
_geom_bond_atom_site_label_1
_geom_bond_atom_site_label_2
_geom_bond_site_symmetry_2
_geom_bond_distance
_geom_bond_publ_flag
O1 C6 . 1.223(4) ?
O2 C13 . 1.216(4) ?
O3 C12 . 1.375(3) ?
O3 C15 . 1.470(4) ?
N1 C5 . 1.322(4) ?
N1 C1 . 1.337(4) ?
N2 C6 . 1.349(4) ?
N2 C7 . 1.400(3) ?
N2 H1C . 0.98(3) ?
C1 C2 . 1.364(5) ?
C1 H1 . 0.93 ?
C2 C3 . 1.338(5) ?
C2 H2 . 0.93 ?
C3 C4 . 1.382(5) ?
C3 H3 . 0.93 ?
C4 C5 . 1.372(4) ?
C4 H4 . 0.93 ?
C5 C6 . 1.494(4) ?
C7 C8 . 1.381(4) ?
C7 C12 . 1.397(4) ?
C8 C9 . 1.391(4) ?
C8 H8 . 0.93 ?
C9 C10 . 1.380(4) ?
C9 H9 . 0.93 ?
C10 C11 . 1.391(4) ?
C10 C13 . 1.482(4) ?
C11 C12 . 1.373(4) ?
C11 H11 . 0.93 ?
C13 C14 . 1.478(5) ?
C14 H14A . 0.96 ?
C14 H14B . 0.96 ?
C14 H14C . 0.96 ?
C15 C18 . 1.493(5) ?
C15 C16 . 1.496(5) ?
C15 C17 . 1.500(6) ?
C16 H16A . 0.96 ?
C16 H16B . 0.96 ?
C16 H16C . 0.96 ?
C17 H17A . 0.96 ?
C17 H17B . 0.96 ?
C17 H17C . 0.96 ?
C18 H18A . 0.96 ?
C18 H18B . 0.96 ?
C18 H18C . 0.96 ?
